data_7244599
loop_
_publ_author_name
'Yakubenko, Artyom A.'
'Puzyk, Aleksandra M.'
'Korostelev, Vladislav O.'
'Mulloyarova, Valeriia V.'
'Tupikina, Elena Yu.'
'Tolstoy, Peter'
'Antonov, Alexander S.'

_publ_section_title
;
 Self-association of diphenylpnictoginic acids in solution and solid
 state: covalent vs hydrogen bonding
;
_journal_name_full 'Physical Chemistry Chemical Physics'
_journal_paper_doi 10.1039/D2CP00286H
_journal_year 2022
_chemical_formula_moiety 'C12 H11 As O2'
_chemical_formula_sum 'C12 H11 As O2'
_chemical_formula_weight 262.13
_chemical_name_systematic 'Diphenylarsinic acid'
_space_group_crystal_system monoclinic
_space_group_IT_number 14
_space_group_name_Hall '-P 2ybc'
_space_group_name_H-M_alt 'P 1 21/c 1'
_atom_sites_solution_hydrogens mixed
_atom_sites_solution_primary dual
_audit_creation_date 2020-10-15
_audit_creation_method
;
Olex2 1.3
(compiled 2020.07.31 svn.rc2a77460 for OlexSys, GUI svn.r6145)
;
_audit_update_record
;
2021-10-08 deposited with the CCDC.	2022-03-09 downloaded from the CCDC.
;
_cell_angle_alpha 90
_cell_angle_beta 90.009(2)
_cell_angle_gamma 90
_cell_formula_units_Z 8
_cell_length_a 16.0104(3)
_cell_length_b 22.3412(6)
_cell_length_c 6.16130(10)
_cell_measurement_reflns_used 10301
_cell_measurement_temperature 100(2)
_cell_measurement_theta_max 76.9780
_cell_measurement_theta_min 2.7600
_cell_volume 2203.84(8)
_computing_cell_refinement 'CrysAlisPro 1.171.40.71a (Rigaku OD, 2020)'
_computing_data_collection 'CrysAlisPro 1.171.40.71a (Rigaku OD, 2020)'
_computing_data_reduction 'CrysAlisPro 1.171.40.71a (Rigaku OD, 2020)'
_computing_molecular_graphics 'Olex2 1.3 (Dolomanov et al., 2009)'
_computing_publication_material 'Olex2 1.3 (Dolomanov et al., 2009)'
_computing_structure_refinement 'SHELXL 2014/7 (Sheldrick, 2015)'
_computing_structure_solution 'SHELXT 2014/5 (Sheldrick, 2014)'
_diffrn_ambient_environment air
_diffrn_ambient_temperature 100(2)
_diffrn_detector 'Hybrid Pixel Array Detector'
_diffrn_detector_area_resol_mean 10.0000
_diffrn_detector_type HyPix
_diffrn_measured_fraction_theta_full 0.987
_diffrn_measured_fraction_theta_max 0.987
_diffrn_measurement_details
;
List of Runs (angles in degrees, time in seconds):

  # Type    Start    End  Width  t~exp~   \w     \q     \k     \f   Frames
#--------------------------------------------------------------------------
  1  \w      0.00  25.00   0.50    0.50    --   47.20  -5.00 -51.00   50
  2  \w    -27.00  -1.00   0.50    0.50    --   47.20 -19.00-150.00   52
  3  \w     48.00  74.00   0.50    2.00    --  107.75 -77.00-180.00   52
  4  \w     78.00 104.00   0.50    2.00    --  107.75 -77.00-180.00   52
  5  \w    111.00 174.00   0.50    2.00    --  107.75  45.00-180.00  126
  6  \w     97.00 174.00   0.50    2.00    --  107.75  45.00 -30.00  154
  7  \w     71.00 178.00   0.50    2.00    --  107.75   5.00 124.00  214
  8  \w     87.00 112.00   0.50    2.00    --  107.75-125.00 150.00   50
  9  \w     47.00  79.00   0.50    2.00    --  107.75-125.00 150.00   64
 10  \w     13.00  85.00   0.50    0.50    --   47.20-125.00 150.00  144
 11  \w     45.00  71.00   0.50    2.00    --  107.75 -61.00   0.00   52
 12  \w     22.00 114.00   0.50    0.50    --   47.20   5.00 124.00  184
 13  \w    -29.00  -4.00   0.50    0.50    --  -47.20   5.00 124.00   50
 14  \w    -71.00 -33.00   0.50    2.00    -- -106.00  61.00  30.00   76
 15  \w    -64.00 -39.00   0.50    2.00    -- -106.00  61.00  60.00   50
 16  \w    -70.00 -45.00   0.50    2.00    -- -106.00  61.00 150.00   50
 17  \w   -100.00 -36.00   0.50    2.00    -- -106.00  77.00  60.00  128
 18  \w   -105.00 -33.00   0.50    2.00    -- -106.00  77.00 150.00  144
 19  \w   -112.00 -39.00   0.50    2.00    -- -106.00 125.00 120.00  146
 20  \w   -108.00 -69.00   0.50    2.00    -- -106.00 111.00 126.80   78
 21  \w   -112.00 -28.00   0.50    0.50    --  -47.20  -5.00 -51.00  168
 22  \w    -58.00 -33.00   0.50    2.00    -- -106.00  77.00-120.00   50
 23  \w    -62.00 -33.00   0.50    2.00    -- -106.00 108.00-137.28   58
 24  \w   -108.00 -81.00   0.50    2.00    -- -106.00 110.00-160.49   54
 25  \w   -105.00 -79.00   0.50    2.00    -- -106.00  77.00-120.00   52
 26  \w   -104.00 -78.00   0.50    2.00    -- -106.00 108.00-137.28   52
 27  \w   -147.00-122.00   0.50    2.00    -- -106.00  -5.00 -51.00   50
 28  \w   -155.00-130.00   0.50    2.00    -- -106.00 -30.00-120.00   50
;
_diffrn_measurement_device 'four-circle diffractometer'
_diffrn_measurement_device_type 'XtaLAB Synergy, Single source at home/near, HyPix'
_diffrn_measurement_method '\w scans'
_diffrn_orient_matrix_type 'CrysAlisPro convention (1999,Acta A55,543-557)'
_diffrn_orient_matrix_UB_11 0.0058304000
_diffrn_orient_matrix_UB_12 0.0161404000
_diffrn_orient_matrix_UB_13 -0.2425855000
_diffrn_orient_matrix_UB_21 0.0041399000
_diffrn_orient_matrix_UB_22 -0.0670055000
_diffrn_orient_matrix_UB_23 -0.0578941000
_diffrn_orient_matrix_UB_31 -0.0959829000
_diffrn_orient_matrix_UB_32 -0.0019297000
_diffrn_orient_matrix_UB_33 -0.0172529000
_diffrn_radiation_monochromator mirror
_diffrn_radiation_probe x-ray
_diffrn_radiation_type 'Cu K\a'
_diffrn_radiation_wavelength 1.54184
_diffrn_reflns_av_R_equivalents 0.0358
_diffrn_reflns_av_unetI/netI 0.0312
_diffrn_reflns_Laue_measured_fraction_full 0.987
_diffrn_reflns_Laue_measured_fraction_max 0.987
_diffrn_reflns_limit_h_max 12
_diffrn_reflns_limit_h_min -18
_diffrn_reflns_limit_k_max 26
_diffrn_reflns_limit_k_min -24
_diffrn_reflns_limit_l_max 7
_diffrn_reflns_limit_l_min -7
_diffrn_reflns_number 16170
_diffrn_reflns_point_group_measured_fraction_full 0.987
_diffrn_reflns_point_group_measured_fraction_max 0.987
_diffrn_reflns_theta_full 65.975
_diffrn_reflns_theta_max 65.975
_diffrn_reflns_theta_min 2.760
_diffrn_source 'micro-focus sealed X-ray tube'
_diffrn_source_type 'PhotonJet (Cu) X-ray Source'
_exptl_absorpt_coefficient_mu 3.987
_exptl_absorpt_correction_T_max 1.00000
_exptl_absorpt_correction_T_min 0.55442
_exptl_absorpt_correction_type multi-scan
_exptl_absorpt_process_details
;
CrysAlisPro 1.171.40.71a (Rigaku Oxford Diffraction, 2020)
Empirical absorption correction using spherical harmonics,
 implemented in SCALE3 ABSPACK scaling algorithm.
;
_exptl_crystal_colour 'clear colourless'
_exptl_crystal_colour_lustre clear
_exptl_crystal_colour_primary colourless
_exptl_crystal_density_diffrn 1.580
_exptl_crystal_description prism
_exptl_crystal_F_000 1056
_exptl_crystal_recrystallization_method 'Solvent evaporation'
_exptl_crystal_size_max 0.16
_exptl_crystal_size_mid 0.06
_exptl_crystal_size_min 0.05
_refine_diff_density_max 0.562
_refine_diff_density_min -0.479
_refine_diff_density_rms 0.068
_refine_ls_extinction_method none
_refine_ls_goodness_of_fit_ref 1.036
_refine_ls_hydrogen_treatment mixed
_refine_ls_matrix_type full
_refine_ls_number_parameters 279
_refine_ls_number_reflns 3801
_refine_ls_number_restraints 0
_refine_ls_restrained_S_all 1.036
_refine_ls_R_factor_all 0.0343
_refine_ls_R_factor_gt 0.0308
_refine_ls_shift/su_max 0.012
_refine_ls_shift/su_mean 0.001
_refine_ls_structure_factor_coef Fsqd
_refine_ls_weighting_details 'w=1/[\s^2^(Fo^2^)+(0.0543P)^2^+0.5158P] where P=(Fo^2^+2Fc^2^)/3'
_refine_ls_weighting_scheme calc
_refine_ls_wR_factor_gt 0.0834
_refine_ls_wR_factor_ref 0.0864
_reflns_Friedel_coverage 0.000
_reflns_number_gt 3360
_reflns_number_total 3801
_reflns_threshold_expression 'I > 2\s(I)'
_cod_data_source_file d2cp00286h3.cif
_cod_data_source_block ver0-16640_art-001
_cod_database_code 7244599
_shelx_shelxl_version_number 2014/7
_chemical_oxdiff_formula 'C12 H11 As1 O2'
_shelx_space_group_comment
;
The symmetry employed for this shelxl refinement is uniquely defined
by the following loop, which should always be used as a source of
symmetry information in preference to the above space-group names.
They are only intended as comments.
;
_shelx_estimated_absorpt_t_max 0.826
_shelx_estimated_absorpt_t_min 0.568
_reflns_odcompleteness_completeness 97.27
_reflns_odcompleteness_iscentric 1
_reflns_odcompleteness_theta 74.33
_olex2_refinement_description
;
1. Fixed Uiso
 At 1.2 times of:
  All C(H) groups
2.a Aromatic/amide H refined with riding coordinates:
 C6A(H6A), C5A(H5A), C8A(H8A), C12(H12), C2A(H2A), C11(H11), C6(H6), C3A(H3A),
 C4A(H4A), C2(H2), C12A(H12A), C8(H8), C10(H10), C9A(H9A), C10A(H10A), C5(H5),
 C9(H9), C11A(H11A), C3(H3), C4(H4)
;
_olex2_submission_special_instructions 'No special instructions were received'
_oxdiff_exptl_absorpt_empirical_details
;
Empirical correction (ABSPACK) includes:
- Absorption correction using spherical harmonics
- Frame scaling
;
_oxdiff_exptl_absorpt_empirical_full_max 2.399
_oxdiff_exptl_absorpt_empirical_full_min 0.708

loop_
_space_group_symop_operation_xyz
'x, y, z'
'-x, y+1/2, -z+1/2'
'-x, -y, -z'
'x, -y-1/2, z-1/2'

loop_
_atom_site_label
_atom_site_type_symbol
_atom_site_fract_x
_atom_site_fract_y
_atom_site_fract_z
_atom_site_U_iso_or_equiv
_atom_site_adp_type
_atom_site_occupancy
_atom_site_site_symmetry_order
_atom_site_calc_flag
_atom_site_refinement_flags_posn
_atom_site_refinement_flags_adp
_atom_site_refinement_flags_occupancy
_atom_site_disorder_assembly
_atom_site_disorder_group
As1 As 0.71660(2) 0.66620(2) 0.55660(4) 0.03812(11) Uani 1 1 d . . . . .
As1A As 0.21960(2) 0.66722(2) 0.75669(4) 0.03924(11) Uani 1 1 d . . . . .
O2 O 0.70876(11) 0.68325(8) 0.8170(3) 0.0511(4) Uani 1 1 d . . . . .
O1 O 0.65886(10) 0.71049(8) 0.3871(3) 0.0514(4) Uani 1 1 d . . . . .
O2A O 0.21169(11) 0.68090(9) 0.4934(3) 0.0530(4) Uani 1 1 d . . . . .
O1A O 0.15967(11) 0.71235(9) 0.9176(3) 0.0547(4) Uani 1 1 d . . . . .
C7A C 0.17496(13) 0.59062(10) 0.8277(4) 0.0422(5) Uani 1 1 d . . . . .
C1A C 0.33378(14) 0.67177(10) 0.8435(4) 0.0409(5) Uani 1 1 d . . . . .
C1 C 0.67045(14) 0.58896(10) 0.5023(4) 0.0458(5) Uani 1 1 d . . . . .
C7 C 0.83102(14) 0.66938(10) 0.4689(4) 0.0419(5) Uani 1 1 d . . . . .
C6A C 0.39260(15) 0.68909(12) 0.6911(4) 0.0503(6) Uani 1 1 d . . . . .
H6A H 0.3755 0.7005 0.5494 0.060 Uiso 1 1 calc R U . . .
C5A C 0.47666(16) 0.68973(13) 0.7462(5) 0.0589(7) Uani 1 1 d . . . . .
H5A H 0.5171 0.7018 0.6424 0.071 Uiso 1 1 calc R U . . .
C8A C 0.16979(18) 0.54754(13) 0.6683(5) 0.0621(7) Uani 1 1 d . . . . .
H8A H 0.1888 0.5558 0.5253 0.075 Uiso 1 1 calc R U . . .
C12 C 0.85400(16) 0.68476(13) 0.2615(5) 0.0548(6) Uani 1 1 d . . . . .
H12 H 0.8127 0.6933 0.1550 0.066 Uiso 1 1 calc R U . . .
C2A C 0.35818(16) 0.65565(12) 1.0520(4) 0.0513(6) Uani 1 1 d . . . . .
H2A H 0.3178 0.6446 1.1575 0.062 Uiso 1 1 calc R U . . .
C11 C 0.93829(18) 0.68773(16) 0.2092(6) 0.0704(8) Uani 1 1 d . . . . .
H11 H 0.9550 0.6989 0.0669 0.084 Uiso 1 1 calc R U . . .
C6 C 0.6668(2) 0.54788(14) 0.6677(6) 0.0737(8) Uani 1 1 d . . . . .
H6 H 0.6871 0.5575 0.8084 0.088 Uiso 1 1 calc R U . . .
C3A C 0.44194(17) 0.65598(14) 1.1031(5) 0.0597(7) Uani 1 1 d . . . . .
H3A H 0.4594 0.6445 1.2445 0.072 Uiso 1 1 calc R U . . .
C4A C 0.50129(16) 0.67291(13) 0.9501(5) 0.0593(7) Uani 1 1 d . . . . .
H4A H 0.5589 0.6728 0.9871 0.071 Uiso 1 1 calc R U . . .
C2 C 0.6420(2) 0.57446(14) 0.2976(5) 0.0699(8) Uani 1 1 d . . . . .
H2 H 0.6457 0.6027 0.1827 0.084 Uiso 1 1 calc R U . . .
C12A C 0.14857(19) 0.57800(14) 1.0352(5) 0.0650(7) Uani 1 1 d . . . . .
H12A H 0.1534 0.6074 1.1459 0.078 Uiso 1 1 calc R U . . .
C8 C 0.89036(17) 0.65538(15) 0.6240(5) 0.0638(7) Uani 1 1 d . . . . .
H8 H 0.8737 0.6440 0.7662 0.077 Uiso 1 1 calc R U . . .
C10 C 0.99768(18) 0.67450(17) 0.3637(7) 0.0810(11) Uani 1 1 d . . . . .
H10 H 1.0553 0.6767 0.3278 0.097 Uiso 1 1 calc R U . . .
C9A C 0.1367(2) 0.49207(14) 0.7186(7) 0.0794(9) Uani 1 1 d . . . . .
H9A H 0.1326 0.4623 0.6091 0.095 Uiso 1 1 calc R U . . .
C10A C 0.1100(2) 0.47986(15) 0.9216(7) 0.0813(10) Uani 1 1 d . . . . .
H10A H 0.0876 0.4415 0.9542 0.098 Uiso 1 1 calc R U . . .
C5 C 0.6328(3) 0.49183(16) 0.6246(8) 0.0982(13) Uani 1 1 d . . . . .
H5 H 0.6297 0.4628 0.7369 0.118 Uiso 1 1 calc R U . . .
C9 C 0.9738(2) 0.65803(19) 0.5703(8) 0.0858(11) Uani 1 1 d . . . . .
H9 H 1.0149 0.6485 0.6758 0.103 Uiso 1 1 calc R U . . .
C11A C 0.1152(2) 0.52284(18) 1.0822(6) 0.0853(11) Uani 1 1 d . . . . .
H11A H 0.0958 0.5143 1.2245 0.102 Uiso 1 1 calc R U . . .
C3 C 0.6082(2) 0.51867(19) 0.2613(7) 0.0907(11) Uani 1 1 d . . . . .
H3 H 0.5879 0.5088 0.1210 0.109 Uiso 1 1 calc R U . . .
C4 C 0.6037(2) 0.47821(17) 0.4209(8) 0.0940(13) Uani 1 1 d . . . . .
H4 H 0.5802 0.4399 0.3931 0.113 Uiso 1 1 calc R U . . .
H1A H 0.180(2) 0.7446(18) 0.924(6) 0.073(11) Uiso 1 1 d . . . . .
H1 H 0.680(2) 0.746(2) 0.362(7) 0.106(14) Uiso 1 1 d . . . . .

loop_
_atom_site_aniso_label
_atom_site_aniso_U_11
_atom_site_aniso_U_22
_atom_site_aniso_U_33
_atom_site_aniso_U_23
_atom_site_aniso_U_13
_atom_site_aniso_U_12
As1 0.03944(16) 0.03217(17) 0.04273(17) -0.00021(8) -0.00017(11) 0.00161(8)
As1A 0.03954(16) 0.03401(17) 0.04417(18) -0.00029(9) -0.00449(11) 0.00110(8)
O2 0.0589(10) 0.0477(10) 0.0467(9) -0.0065(8) 0.0032(8) 0.0020(8)
O1 0.0466(9) 0.0446(10) 0.0630(11) 0.0113(8) -0.0078(7) 0.0035(7)
O2A 0.0616(10) 0.0492(10) 0.0481(10) 0.0069(8) -0.0106(8) 0.0005(8)
O1A 0.0499(9) 0.0431(11) 0.0711(12) -0.0126(8) 0.0015(8) 0.0031(8)
C7A 0.0403(10) 0.0365(12) 0.0498(13) -0.0008(9) -0.0048(9) 0.0009(9)
C1A 0.0404(11) 0.0339(12) 0.0485(13) 0.0000(9) -0.0018(10) -0.0006(8)
C1 0.0456(11) 0.0368(12) 0.0551(14) -0.0017(10) 0.0045(10) -0.0002(9)
C7 0.0380(11) 0.0392(13) 0.0485(13) -0.0057(9) -0.0020(10) 0.0004(8)
C6A 0.0483(12) 0.0490(14) 0.0535(14) 0.0094(11) 0.0016(10) 0.0017(10)
C5A 0.0473(13) 0.0566(17) 0.0728(18) 0.0117(14) 0.0095(12) 0.0000(11)
C8A 0.0749(17) 0.0481(16) 0.0633(17) -0.0092(12) 0.0016(13) -0.0032(13)
C12 0.0525(14) 0.0523(15) 0.0597(16) -0.0021(12) 0.0038(12) -0.0007(12)
C2A 0.0493(13) 0.0554(15) 0.0491(14) 0.0077(11) 0.0002(11) -0.0031(11)
C11 0.0638(17) 0.070(2) 0.078(2) -0.0140(16) 0.0228(15) -0.0119(15)
C6 0.104(2) 0.0489(17) 0.0685(19) 0.0076(14) 0.0111(16) -0.0086(15)
C3A 0.0510(14) 0.0663(18) 0.0619(17) 0.0110(13) -0.0140(13) 0.0006(12)
C4A 0.0412(12) 0.0576(17) 0.079(2) 0.0088(13) -0.0048(13) -0.0006(10)
C2 0.0794(19) 0.0589(18) 0.0715(19) -0.0068(14) -0.0156(15) -0.0103(14)
C12A 0.0774(18) 0.0619(18) 0.0555(16) -0.0027(13) 0.0041(13) -0.0199(14)
C8 0.0501(14) 0.081(2) 0.0600(17) -0.0033(14) -0.0080(12) 0.0122(13)
C10 0.0429(15) 0.091(3) 0.109(3) -0.042(2) 0.0096(17) -0.0054(14)
C9A 0.100(2) 0.0417(17) 0.097(3) -0.0158(16) -0.0070(19) -0.0086(15)
C10A 0.092(2) 0.0533(19) 0.099(3) 0.0173(17) -0.0165(19) -0.0246(16)
C5 0.130(3) 0.048(2) 0.117(3) 0.016(2) 0.032(3) -0.0153(19)
C9 0.0493(16) 0.111(3) 0.097(3) -0.025(2) -0.0216(17) 0.0162(16)
C11A 0.104(3) 0.084(2) 0.068(2) 0.0171(17) -0.0033(18) -0.038(2)
C3 0.096(3) 0.072(2) 0.104(3) -0.026(2) -0.013(2) -0.0208(19)
C4 0.092(2) 0.052(2) 0.138(4) -0.030(2) 0.027(2) -0.0229(17)

loop_
_atom_type_symbol
_atom_type_description
_atom_type_scat_dispersion_real
_atom_type_scat_dispersion_imag
_atom_type_scat_source
C C 0.0181 0.0091 'International Tables Vol C Tables 4.2.6.8 and 6.1.1.4'
H H 0.0000 0.0000 'International Tables Vol C Tables 4.2.6.8 and 6.1.1.4'
As As -0.9300 1.0051 'International Tables Vol C Tables 4.2.6.8 and 6.1.1.4'
O O 0.0492 0.0322 'International Tables Vol C Tables 4.2.6.8 and 6.1.1.4'

loop_
_geom_angle_atom_site_label_1
_geom_angle_atom_site_label_2
_geom_angle_atom_site_label_3
_geom_angle
_geom_angle_site_symmetry_1
_geom_angle_site_symmetry_3
_geom_angle_publ_flag
O2 As1 O1 114.72(9) . . ?
O2 As1 C1 110.44(10) . . ?
O2 As1 C7 109.79(10) . . ?
O1 As1 C1 101.95(10) . . ?
O1 As1 C7 108.90(10) . . ?
C1 As1 C7 110.81(9) . . ?
O2A As1A O1A 114.62(10) . . ?
O2A As1A C7A 111.23(10) . . ?
O2A As1A C1A 109.77(10) . . ?
O1A As1A C7A 100.73(10) . . ?
O1A As1A C1A 110.12(10) . . ?
C7A As1A C1A 110.06(9) . . ?
As1 O1 H1 115(3) . . ?
As1A O1A H1A 110(3) . . ?
C8A C7A As1A 119.1(2) . . ?
C12A C7A As1A 120.83(19) . . ?
C12A C7A C8A 120.1(2) . . ?
C6A C1A As1A 118.45(19) . . ?
C6A C1A C2A 120.5(2) . . ?
C2A C1A As1A 120.97(18) . . ?
C6 C1 As1 119.4(2) . . ?
C6 C1 C2 120.5(3) . . ?
C2 C1 As1 120.1(2) . . ?
C12 C7 As1 121.95(19) . . ?
C12 C7 C8 121.0(2) . . ?
C8 C7 As1 117.0(2) . . ?
C1A C6A H6A 120.1 . . ?
C1A C6A C5A 119.8(2) . . ?
C5A C6A H6A 120.1 . . ?
C6A C5A H5A 120.0 . . ?
C4A C5A C6A 120.0(2) . . ?
C4A C5A H5A 120.0 . . ?
C7A C8A H8A 120.4 . . ?
C7A C8A C9A 119.3(3) . . ?
C9A C8A H8A 120.4 . . ?
C7 C12 H12 120.4 . . ?
C7 C12 C11 119.2(3) . . ?
C11 C12 H12 120.4 . . ?
C1A C2A H2A 120.5 . . ?
C3A C2A C1A 118.9(2) . . ?
C3A C2A H2A 120.5 . . ?
C12 C11 H11 120.0 . . ?
C10 C11 C12 120.0(3) . . ?
C10 C11 H11 120.0 . . ?
C1 C6 H6 120.8 . . ?
C1 C6 C5 118.5(3) . . ?
C5 C6 H6 120.8 . . ?
C2A C3A H3A 119.6 . . ?
C2A C3A C4A 120.8(3) . . ?
C4A C3A H3A 119.6 . . ?
C5A C4A C3A 120.0(2) . . ?
C5A C4A H4A 120.0 . . ?
C3A C4A H4A 120.0 . . ?
C1 C2 H2 120.3 . . ?
C3 C2 C1 119.4(3) . . ?
C3 C2 H2 120.3 . . ?
C7A C12A H12A 120.0 . . ?
C11A C12A C7A 119.9(3) . . ?
C11A C12A H12A 120.0 . . ?
C7 C8 H8 120.3 . . ?
C9 C8 C7 119.4(3) . . ?
C9 C8 H8 120.3 . . ?
C11 C10 H10 119.9 . . ?
C11 C10 C9 120.2(3) . . ?
C9 C10 H10 119.9 . . ?
C8A C9A H9A 119.7 . . ?
C10A C9A C8A 120.7(3) . . ?
C10A C9A H9A 119.7 . . ?
C9A C10A H10A 119.8 . . ?
C9A C10A C11A 120.3(3) . . ?
C11A C10A H10A 119.8 . . ?
C6 C5 H5 119.8 . . ?
C4 C5 C6 120.5(4) . . ?
C4 C5 H5 119.8 . . ?
C8 C9 C10 120.2(3) . . ?
C8 C9 H9 119.9 . . ?
C10 C9 H9 119.9 . . ?
C12A C11A C10A 119.7(3) . . ?
C12A C11A H11A 120.1 . . ?
C10A C11A H11A 120.1 . . ?
C2 C3 H3 119.5 . . ?
C4 C3 C2 120.9(4) . . ?
C4 C3 H3 119.5 . . ?
C5 C4 H4 119.9 . . ?
C3 C4 C5 120.2(3) . . ?
C3 C4 H4 119.9 . . ?

loop_
_geom_bond_atom_site_label_1
_geom_bond_atom_site_label_2
_geom_bond_distance
_geom_bond_site_symmetry_2
_geom_bond_publ_flag
As1 O2 1.6537(18) . ?
As1 O1 1.7099(16) . ?
As1 C1 1.907(2) . ?
As1 C7 1.911(2) . ?
As1A O2A 1.6553(18) . ?
As1A O1A 1.7089(18) . ?
As1A C7A 1.906(2) . ?
As1A C1A 1.907(2) . ?
O1 H1 0.88(5) . ?
O1A H1A 0.79(4) . ?
C7A C8A 1.378(4) . ?
C7A C12A 1.376(4) . ?
C1A C6A 1.385(3) . ?
C1A C2A 1.390(4) . ?
C1 C6 1.373(4) . ?
C1 C2 1.379(4) . ?
C7 C12 1.374(4) . ?
C7 C8 1.383(4) . ?
C6A H6A 0.9500 . ?
C6A C5A 1.388(4) . ?
C5A H5A 0.9500 . ?
C5A C4A 1.369(4) . ?
C8A H8A 0.9500 . ?
C8A C9A 1.383(4) . ?
C12 H12 0.9500 . ?
C12 C11 1.389(4) . ?
C2A H2A 0.9500 . ?
C2A C3A 1.377(4) . ?
C11 H11 0.9500 . ?
C11 C10 1.377(5) . ?
C6 H6 0.9500 . ?
C6 C5 1.391(5) . ?
C3A H3A 0.9500 . ?
C3A C4A 1.391(4) . ?
C4A H4A 0.9500 . ?
C2 H2 0.9500 . ?
C2 C3 1.377(5) . ?
C12A H12A 0.9500 . ?
C12A C11A 1.374(4) . ?
C8 H8 0.9500 . ?
C8 C9 1.377(5) . ?
C10 H10 0.9500 . ?
C10 C9 1.379(6) . ?
C9A H9A 0.9500 . ?
C9A C10A 1.349(5) . ?
C10A H10A 0.9500 . ?
C10A C11A 1.381(6) . ?
C5 H5 0.9500 . ?
C5 C4 1.373(6) . ?
C9 H9 0.9500 . ?
C11A H11A 0.9500 . ?
C3 H3 0.9500 . ?
C3 C4 1.337(6) . ?
C4 H4 0.9500 . ?

loop_
_geom_torsion_atom_site_label_1
_geom_torsion_atom_site_label_2
_geom_torsion_atom_site_label_3
_geom_torsion_atom_site_label_4
_geom_torsion
_geom_torsion_site_symmetry_1
_geom_torsion_site_symmetry_2
_geom_torsion_site_symmetry_3
_geom_torsion_site_symmetry_4
_geom_torsion_publ_flag
As1 C1 C6 C5 179.9(3) . . . . ?
As1 C1 C2 C3 -179.5(3) . . . . ?
As1 C7 C12 C11 178.4(2) . . . . ?
As1 C7 C8 C9 -178.8(3) . . . . ?
As1A C7A C8A C9A -179.4(2) . . . . ?
As1A C7A C12A C11A 178.9(3) . . . . ?
As1A C1A C6A C5A -176.6(2) . . . . ?
As1A C1A C2A C3A 175.9(2) . . . . ?
C7A C8A C9A C10A -0.4(5) . . . . ?
C7A C12A C11A C10A 1.4(6) . . . . ?
C1A C6A C5A C4A 0.4(4) . . . . ?
C1A C2A C3A C4A 0.9(4) . . . . ?
C1 C6 C5 C4 0.0(6) . . . . ?
C1 C2 C3 C4 -0.9(6) . . . . ?
C7 C12 C11 C10 0.9(5) . . . . ?
C7 C8 C9 C10 0.0(5) . . . . ?
C6A C1A C2A C3A -1.3(4) . . . . ?
C6A C5A C4A C3A -0.9(5) . . . . ?
C8A C7A C12A C11A -1.5(5) . . . . ?
C8A C9A C10A C11A 0.3(6) . . . . ?
C12 C7 C8 C9 1.2(4) . . . . ?
C12 C11 C10 C9 0.3(5) . . . . ?
C2A C1A C6A C5A 0.7(4) . . . . ?
C2A C3A C4A C5A 0.3(5) . . . . ?
C11 C10 C9 C8 -0.7(5) . . . . ?
C6 C1 C2 C3 1.3(5) . . . . ?
C6 C5 C4 C3 0.4(7) . . . . ?
C2 C1 C6 C5 -0.9(5) . . . . ?
C2 C3 C4 C5 0.0(7) . . . . ?
C12A C7A C8A C9A 1.0(4) . . . . ?
C8 C7 C12 C11 -1.7(4) . . . . ?
C9A C10A C11A C12A -0.8(6) . . . . ?
